data_1576172
loop_
_publ_author_name
'Zheng, Chenggong'
'Liu, Jiyong'
'Wang, Yongtao'
'Li, Haoran'
'Wang, Yuwen'
'Lu, Zhan'

_publ_section_title
;
 The structural parameter of spin states of <i>C</i>
 <sub>1</sub>-symmetric four-coordinate cobalt complexes: <i>D</i>
 <sub>4</sub>.
;
_journal_issue 1
_journal_name_full 'Chemical science'
_journal_page_first 492
_journal_page_last 499
_journal_paper_doi 10.1039/d5sc06683b
_journal_volume 17
_journal_year 2026
_chemical_absolute_configuration ad
_chemical_formula_moiety 'C35 H40 Cl Co N4'
_chemical_formula_sum 'C35 H40 Cl Co N4'
_chemical_formula_weight 611.09
_chemical_properties_physical Air-sensitive,Moisture-sensitive
_space_group_crystal_system monoclinic
_space_group_IT_number 4
_space_group_name_Hall 'P 2yb'
_space_group_name_H-M_alt 'P 1 21 1'
_atom_sites_solution_hydrogens geom
_atom_sites_solution_primary dual
_audit_creation_date 2025-09-16
_audit_creation_method
;
Olex2 1.5
(compiled 2025.07.13 svn.rb7424aed for OlexSys, GUI svn.r7314)
;
_audit_update_record
;
2025-09-26 deposited with the CCDC.	2025-10-27 downloaded from the CCDC.
;
_cell_angle_alpha 90
_cell_angle_beta 106.5340(10)
_cell_angle_gamma 90
_cell_formula_units_Z 2
_cell_length_a 10.3786(4)
_cell_length_b 12.1026(4)
_cell_length_c 12.7904(5)
_cell_measurement_reflns_used 9726
_cell_measurement_temperature 170.00
_cell_measurement_theta_max 60.659
_cell_measurement_theta_min 3.135
_cell_volume 1540.15(10)
_computing_cell_refinement 'SAINT V8.40B (?, 2016)'
_computing_data_collection 'Bruker Instrument Service vV6.2.14'
_computing_data_reduction 'SAINT V8.40B (?, 2016)'
_computing_molecular_graphics 'Olex2 1.5 (Dolomanov et al., 2009)'
_computing_publication_material 'Olex2 1.5 (Dolomanov et al., 2009)'
_computing_structure_refinement 'SHELXL 2018/3 (Sheldrick, 2015)'
_computing_structure_solution 'SHELXT 2018/2 (Sheldrick, 2018)'
_diffrn_ambient_environment N~2~
_diffrn_ambient_temperature 170.00
_diffrn_detector CPAD
_diffrn_detector_area_resol_mean 7.41
_diffrn_detector_type 'Bruker PHOTON III M28'
_diffrn_measured_fraction_theta_full 0.999
_diffrn_measured_fraction_theta_max 0.998
_diffrn_measurement_device 'three-circle diffractometer'
_diffrn_measurement_device_type 'zju Bruker D8 Venture'
_diffrn_measurement_method '\w and \f scans'
_diffrn_measurement_specimen_support 'MiTeGen micromount'
_diffrn_radiation_monochromator 'mirror optics'
_diffrn_radiation_probe x-ray
_diffrn_radiation_type GaK\a
_diffrn_radiation_wavelength 1.34139
_diffrn_reflns_av_R_equivalents 0.0423
_diffrn_reflns_av_unetI/netI 0.0538
_diffrn_reflns_Laue_measured_fraction_full 0.999
_diffrn_reflns_Laue_measured_fraction_max 0.998
_diffrn_reflns_limit_h_max 13
_diffrn_reflns_limit_h_min -13
_diffrn_reflns_limit_k_max 15
_diffrn_reflns_limit_k_min -15
_diffrn_reflns_limit_l_max 16
_diffrn_reflns_limit_l_min -16
_diffrn_reflns_number 45490
_diffrn_reflns_point_group_measured_fraction_full 0.978
_diffrn_reflns_point_group_measured_fraction_max 0.981
_diffrn_reflns_theta_full 53.594
_diffrn_reflns_theta_max 60.720
_diffrn_reflns_theta_min 3.136
_diffrn_source 'liquid Metal X-ray source'
_diffrn_source_type 'Bruker Excillum Metaljet D2+'
_exptl_absorpt_coefficient_mu 3.732
_exptl_absorpt_correction_T_max 0.7499
_exptl_absorpt_correction_T_min 0.6169
_exptl_absorpt_correction_type multi-scan
_exptl_absorpt_process_details
;
SADABS-2016/2 (Bruker,2016/2) was used for absorption correction.
wR2(int) was 0.1343 before and 0.0914 after correction.
The Ratio of minimum to maximum transmission is 0.8226.
The \l/2 correction factor is Not present.
;
_exptl_crystal_colour 'green black'
_exptl_crystal_colour_primary red
_exptl_crystal_density_diffrn 1.318
_exptl_crystal_description block
_exptl_crystal_F_000 644
_exptl_crystal_preparation 'Magnetic properties'
_exptl_crystal_recrystallization_method 'Re-crystallisation from solvent: THF/Hexane'
_exptl_crystal_size_max 0.08
_exptl_crystal_size_mid 0.06
_exptl_crystal_size_min 0.04
_refine_diff_density_max 0.337
_refine_diff_density_min -0.333
_refine_diff_density_rms 0.043
_refine_ls_abs_structure_details
;
 Refined as an inversion twin.
;
_refine_ls_abs_structure_Flack 0.011(4)
_refine_ls_extinction_method none
_refine_ls_goodness_of_fit_ref 1.001
_refine_ls_hydrogen_treatment constr
_refine_ls_matrix_type full
_refine_ls_number_parameters 378
_refine_ls_number_reflns 6965
_refine_ls_number_restraints 811
_refine_ls_restrained_S_all 1.013
_refine_ls_R_factor_all 0.0301
_refine_ls_R_factor_gt 0.0268
_refine_ls_shift/su_max 0.003
_refine_ls_shift/su_mean 0.000
_refine_ls_structure_factor_coef Fsqd
_refine_ls_weighting_details 'w=1/[\s^2^(Fo^2^)+(0.0240P)^2^] where P=(Fo^2^+2Fc^2^)/3'
_refine_ls_weighting_scheme calc
_refine_ls_wR_factor_gt 0.0617
_refine_ls_wR_factor_ref 0.0625
_reflns_Friedel_coverage 0.875
_reflns_Friedel_fraction_full 0.955
_reflns_Friedel_fraction_max 0.961
_reflns_number_gt 6364
_reflns_number_total 6965
_reflns_threshold_expression 'I > 2\s(I)'
_cod_data_source_file d5sc06683b2.cif
_cod_data_source_block 240511_zcg03096
_cod_depositor_comments 'Adding full bibliography for 1576157--1576173.cif.'
_cod_database_code 1576172
_shelx_shelxl_version_number 2018/3
_shelx_space_group_comment
;
The symmetry employed for this shelxl refinement is uniquely defined
by the following loop, which should always be used as a source of
symmetry information in preference to the above space-group names.
They are only intended as comments.
;
_shelx_estimated_absorpt_t_max 0.865
_shelx_estimated_absorpt_t_min 0.754
_olex2_refinement_description
;
1. Twinned data refinement
 Scales: 0.989(4)
 0.011(4)
2. Fixed Uiso
 At 1.2 times of:
  All C(H) groups, All C(H,H) groups
 At 1.5 times of:
  All C(H,H,H) groups
3. Uiso/Uaniso restraints and constraints
C10 \\sim C3 \\sim C9 \\sim C28 \\sim C24 \\sim C25 \\sim C4 \\sim C12 \\sim
C15 \\sim C27 \\sim C26 \\sim C7 \\sim C5 \\sim C2 \\sim C16 \\sim C30 \\sim C6
\\sim C14 \\sim C32 \\sim C29 \\sim C11 \\sim C21 \\sim C13 \\sim C8 \\sim C23
\\sim C18 \\sim C1 \\sim C33 \\sim C20 \\sim C22 \\sim C31 \\sim C17 \\sim C34
\\sim C19 \\sim C35: within 3.8A with sigma of 0.01 and sigma for terminal
atoms of 0.02 within 3.8A
4.a Ternary CH refined with riding coordinates:
 C30(H30), C14(H14), C21(H21), C33(H33)
4.b Secondary CH2 refined with riding coordinates:
 C13(H13A,H13B)
4.c Aromatic/amide H refined with riding coordinates:
 C10(H10), C28(H28), C27(H27), C26(H26), C7(H7), C16(H16), C6(H6), C11(H11),
 C8(H8), C18(H18), C20(H20), C17(H17), C19(H19)
4.d Idealised Me refined as rotating group:
 C32(H32A,H32B,H32C), C23(H23A,H23B,H23C), C1(H1A,H1B,H1C), C22(H22A,H22B,
 H22C), C31(H31A,H31B,H31C), C34(H34A,H34B,H34C), C35(H35A,H35B,H35C)
;
_olex2_diffrn_ambient_temperature_device 'Oxford Cryostream 800'
_olex2_submission_special_instructions 'No special instructions were received'

loop_
_space_group_symop_operation_xyz
'x, y, z'
'-x, y+1/2, -z'

loop_
_atom_site_label
_atom_site_type_symbol
_atom_site_fract_x
_atom_site_fract_y
_atom_site_fract_z
_atom_site_U_iso_or_equiv
_atom_site_adp_type
_atom_site_occupancy
_atom_site_site_symmetry_order
_atom_site_calc_flag
_atom_site_refinement_flags_posn
_atom_site_refinement_flags_adp
_atom_site_refinement_flags_occupancy
_atom_site_disorder_assembly
_atom_site_disorder_group
Co1 Co 0.29469(3) 0.48268(3) 0.70539(2) 0.01816(8) Uani 1 1 d . . . . .
Cl02 Cl 0.12619(5) 0.56753(5) 0.75251(6) 0.03183(15) Uani 1 1 d . . . . .
N2 N 0.46767(16) 0.42093(16) 0.78868(15) 0.0187(4) Uani 1 1 d . . . . .
N1 N 0.41340(17) 0.59074(16) 0.66234(15) 0.0198(4) Uani 1 1 d . . . . .
N3 N 0.20987(17) 0.33411(16) 0.67988(16) 0.0201(4) Uani 1 1 d . . . . .
N4 N 0.12464(18) 0.2357(2) 0.79551(17) 0.0275(5) Uani 1 1 d . . . . .
C10 C 0.7286(2) 0.3500(2) 0.8939(2) 0.0262(5) Uani 1 1 d . U . . .
H10 H 0.817342 0.327456 0.931556 0.031 Uiso 1 1 calc R U . . .
C3 C 0.57630(18) 0.4785(2) 0.77898(16) 0.0204(4) Uani 1 1 d . U . . .
C9 C 0.6166(2) 0.2852(2) 0.90176(19) 0.0220(5) Uani 1 1 d . U . . .
C28 C 0.3259(2) 0.7818(2) 0.4251(2) 0.0282(5) Uani 1 1 d . U . . .
H28 H 0.323685 0.782479 0.350329 0.034 Uiso 1 1 calc R U . . .
C24 C 0.3726(2) 0.6885(2) 0.59726(19) 0.0207(5) Uani 1 1 d . U . . .
C25 C 0.3367(2) 0.7834(2) 0.6459(2) 0.0228(5) Uani 1 1 d . U . . .
C4 C 0.4850(2) 0.3225(2) 0.84369(18) 0.0188(5) Uani 1 1 d . U . . .
C12 C 0.2351(2) 0.2804(2) 0.77277(19) 0.0209(5) Uani 1 1 d . U . . .
C15 C 0.1081(2) 0.2324(3) 0.9020(2) 0.0311(6) Uani 1 1 d . U . . .
C27 C 0.2879(2) 0.8749(2) 0.4709(2) 0.0312(6) Uani 1 1 d . U . . .
H27 H 0.258428 0.938721 0.427453 0.037 Uiso 1 1 calc R U . . .
C26 C 0.2926(2) 0.8755(2) 0.5795(2) 0.0288(6) Uani 1 1 d . U . . .
H26 H 0.265199 0.939847 0.609962 0.035 Uiso 1 1 calc R U . . .
C7 C 0.5203(2) 0.1261(2) 0.9660(2) 0.0277(5) Uani 1 1 d . U . . .
H7 H 0.531085 0.060813 1.008911 0.033 Uiso 1 1 calc R U . . .
C5 C 0.3718(2) 0.2562(2) 0.84407(19) 0.0213(5) Uani 1 1 d . U . . .
C2 C 0.5440(2) 0.5748(2) 0.71136(19) 0.0220(5) Uani 1 1 d . U . . .
C16 C 0.1435(3) 0.3226(3) 0.9707(2) 0.0386(7) Uani 1 1 d . U . . .
H16 H 0.186202 0.384836 0.949852 0.046 Uiso 1 1 calc R U . . .
C30 C 0.3490(2) 0.7905(2) 0.7673(2) 0.0256(5) Uani 1 1 d . U . . .
H30 H 0.345327 0.713579 0.794809 0.031 Uiso 1 1 calc R U . . .
C6 C 0.3923(2) 0.1601(2) 0.9063(2) 0.0255(5) Uani 1 1 d . U . . .
H6 H 0.316865 0.116516 0.908133 0.031 Uiso 1 1 calc R U . . .
C14 C 0.0646(2) 0.3191(2) 0.6216(2) 0.0231(5) Uani 1 1 d . U . . .
H14 H 0.023722 0.392477 0.595474 0.028 Uiso 1 1 calc R U . . .
C32 C 0.4839(3) 0.8415(3) 0.8315(2) 0.0378(7) Uani 1 1 d . U . . .
H32A H 0.557634 0.793867 0.824928 0.057 Uiso 1 1 calc R U . . .
H32B H 0.486812 0.848221 0.908447 0.057 Uiso 1 1 calc R U . . .
H32C H 0.493343 0.914771 0.801956 0.057 Uiso 1 1 calc R U . . .
C29 C 0.3675(2) 0.6869(2) 0.4867(2) 0.0241(5) Uani 1 1 d . U . . .
C11 C 0.7090(2) 0.4434(2) 0.8331(2) 0.0260(5) Uani 1 1 d . U . . .
H11 H 0.783775 0.485198 0.826641 0.031 Uiso 1 1 calc R U . . .
C21 C 0.0456(2) 0.2406(2) 0.5233(2) 0.0292(6) Uani 1 1 d . U . . .
H21 H -0.053383 0.233481 0.488397 0.035 Uiso 1 1 calc R U . . .
C13 C 0.0044(2) 0.2751(2) 0.7092(2) 0.0325(6) Uani 1 1 d . U . . .
H13A H -0.042946 0.334180 0.737085 0.039 Uiso 1 1 calc R U . . .
H13B H -0.059030 0.213725 0.680860 0.039 Uiso 1 1 calc R U . . .
C8 C 0.6310(2) 0.1870(2) 0.9627(2) 0.0273(5) Uani 1 1 d . U . . .
H8 H 0.718257 0.162436 1.002169 0.033 Uiso 1 1 calc R U . . .
C23 C 0.1052(3) 0.2896(3) 0.4392(2) 0.0451(8) Uani 1 1 d . U . . .
H23A H 0.068022 0.363690 0.419485 0.068 Uiso 1 1 calc R U . . .
H23B H 0.083241 0.242574 0.374205 0.068 Uiso 1 1 calc R U . . .
H23C H 0.202998 0.294547 0.469375 0.068 Uiso 1 1 calc R U . . .
C18 C 0.0502(3) 0.2300(3) 1.0993(3) 0.0471(8) Uani 1 1 d . U . . .
H18 H 0.028864 0.229677 1.166751 0.056 Uiso 1 1 calc R U . . .
C1 C 0.6520(2) 0.6495(2) 0.6944(2) 0.0307(6) Uani 1 1 d . U . . .
H1A H 0.697826 0.612952 0.646670 0.046 Uiso 1 1 calc R U . . .
H1B H 0.717000 0.665520 0.764932 0.046 Uiso 1 1 calc R U . . .
H1C H 0.611450 0.718593 0.660611 0.046 Uiso 1 1 calc R U . . .
C33 C 0.4081(3) 0.5859(2) 0.4335(2) 0.0343(6) Uani 1 1 d . U . . .
H33 H 0.459821 0.535172 0.492255 0.041 Uiso 1 1 calc R U . . .
C20 C 0.0448(2) 0.1416(3) 0.9323(3) 0.0403(7) Uani 1 1 d . U . . .
H20 H 0.021181 0.079846 0.884822 0.048 Uiso 1 1 calc R U . . .
C22 C 0.0992(3) 0.1250(3) 0.5563(3) 0.0460(8) Uani 1 1 d . U . . .
H22A H 0.197205 0.127837 0.586347 0.069 Uiso 1 1 calc R U . . .
H22B H 0.075622 0.076512 0.492306 0.069 Uiso 1 1 calc R U . . .
H22C H 0.059446 0.096023 0.611679 0.069 Uiso 1 1 calc R U . . .
C31 C 0.2338(3) 0.8565(3) 0.7904(2) 0.0385(7) Uani 1 1 d . U . . .
H31A H 0.240545 0.934116 0.770793 0.058 Uiso 1 1 calc R U . . .
H31B H 0.239875 0.851232 0.868127 0.058 Uiso 1 1 calc R U . . .
H31C H 0.147554 0.826249 0.747114 0.058 Uiso 1 1 calc R U . . .
C17 C 0.1153(3) 0.3206(3) 1.0713(3) 0.0481(8) Uani 1 1 d . U . . .
H17 H 0.140597 0.381092 1.120226 0.058 Uiso 1 1 calc R U . . .
C34 C 0.4962(4) 0.6157(4) 0.3612(4) 0.0646(11) Uani 1 1 d . U . . .
H34A H 0.441385 0.651334 0.294605 0.097 Uiso 1 1 calc R U . . .
H34B H 0.536987 0.548442 0.342091 0.097 Uiso 1 1 calc R U . . .
H34C H 0.567109 0.666474 0.400353 0.097 Uiso 1 1 calc R U . . .
C19 C 0.0165(3) 0.1413(3) 1.0310(3) 0.0488(9) Uani 1 1 d . U . . .
H19 H -0.026561 0.079158 1.051669 0.059 Uiso 1 1 calc R U . . .
C35 C 0.2871(4) 0.5248(4) 0.3651(5) 0.1027(18) Uani 1 1 d . U . . .
H35A H 0.231255 0.500946 0.411154 0.154 Uiso 1 1 calc R U . . .
H35B H 0.316437 0.460002 0.332015 0.154 Uiso 1 1 calc R U . . .
H35C H 0.234646 0.573704 0.307495 0.154 Uiso 1 1 calc R U . . .

loop_
_atom_site_aniso_label
_atom_site_aniso_U_11
_atom_site_aniso_U_22
_atom_site_aniso_U_33
_atom_site_aniso_U_23
_atom_site_aniso_U_13
_atom_site_aniso_U_12
Co1 0.01698(13) 0.01766(16) 0.01889(15) 0.00117(16) 0.00359(10) 0.00119(13)
Cl02 0.0295(3) 0.0266(3) 0.0435(4) -0.0076(3) 0.0169(3) 0.0028(2)
N2 0.0189(8) 0.0199(11) 0.0162(9) -0.0013(8) 0.0030(7) 0.0010(7)
N1 0.0207(8) 0.0203(11) 0.0173(10) 0.0017(8) 0.0036(7) 0.0011(7)
N3 0.0189(8) 0.0183(10) 0.0206(10) -0.0007(8) 0.0016(7) 0.0004(7)
N4 0.0205(9) 0.0373(13) 0.0236(11) 0.0065(10) 0.0047(8) -0.0034(8)
C10 0.0195(10) 0.0313(14) 0.0244(13) 0.0014(11) 0.0007(9) 0.0037(9)
C3 0.0207(9) 0.0215(11) 0.0177(10) -0.0019(12) 0.0036(7) -0.0002(10)
C9 0.0205(10) 0.0250(13) 0.0180(11) -0.0004(10) 0.0013(8) 0.0045(9)
C28 0.0299(11) 0.0311(14) 0.0230(12) 0.0066(11) 0.0067(10) -0.0004(10)
C24 0.0192(10) 0.0196(12) 0.0223(12) 0.0029(10) 0.0042(8) -0.0016(8)
C25 0.0239(10) 0.0192(12) 0.0242(12) 0.0006(10) 0.0051(9) -0.0029(9)
C4 0.0206(10) 0.0204(12) 0.0143(11) -0.0004(9) 0.0031(8) 0.0036(8)
C12 0.0209(10) 0.0196(12) 0.0214(12) -0.0016(10) 0.0046(9) -0.0002(8)
C15 0.0226(10) 0.0415(16) 0.0295(14) 0.0115(12) 0.0082(10) 0.0056(10)
C27 0.0368(13) 0.0214(13) 0.0313(14) 0.0098(11) 0.0031(11) 0.0003(10)
C26 0.0352(12) 0.0180(13) 0.0302(14) -0.0006(11) 0.0045(10) 0.0012(10)
C7 0.0340(12) 0.0211(13) 0.0254(13) 0.0046(10) 0.0044(10) 0.0073(9)
C5 0.0222(10) 0.0216(12) 0.0191(11) -0.0002(10) 0.0041(8) 0.0031(8)
C2 0.0206(9) 0.0239(12) 0.0200(11) -0.0019(10) 0.0034(8) -0.0008(9)
C16 0.0321(12) 0.0526(18) 0.0328(15) 0.0085(14) 0.0119(11) 0.0059(12)
C30 0.0331(12) 0.0204(13) 0.0218(12) -0.0024(10) 0.0051(10) -0.0003(10)
C6 0.0289(11) 0.0207(13) 0.0268(13) 0.0021(11) 0.0074(10) -0.0002(9)
C14 0.0167(9) 0.0239(13) 0.0253(12) 0.0002(10) 0.0006(9) 0.0001(8)
C32 0.0428(14) 0.0405(18) 0.0271(15) -0.0033(13) 0.0050(12) -0.0106(12)
C29 0.0252(10) 0.0239(13) 0.0233(12) 0.0022(10) 0.0069(9) 0.0010(9)
C11 0.0190(10) 0.0321(14) 0.0241(12) -0.0005(10) 0.0017(9) -0.0025(9)
C21 0.0249(11) 0.0291(14) 0.0274(14) -0.0059(12) -0.0026(10) 0.0016(10)
C13 0.0210(11) 0.0429(17) 0.0306(14) 0.0062(12) 0.0023(10) -0.0011(10)
C8 0.0249(11) 0.0277(14) 0.0256(13) 0.0025(11) 0.0011(9) 0.0085(9)
C23 0.0401(15) 0.062(2) 0.0310(16) -0.0103(15) 0.0063(12) 0.0015(14)
C18 0.0288(13) 0.081(2) 0.0340(16) 0.0252(17) 0.0131(12) 0.0173(14)
C1 0.0232(11) 0.0286(15) 0.0385(16) 0.0061(12) 0.0060(10) -0.0037(10)
C33 0.0445(13) 0.0327(16) 0.0288(14) 0.0045(12) 0.0152(11) 0.0101(12)
C20 0.0265(12) 0.0494(18) 0.0453(17) 0.0150(14) 0.0105(11) 0.0014(11)
C22 0.0418(15) 0.0297(17) 0.054(2) -0.0136(15) -0.0062(14) 0.0023(12)
C31 0.0473(15) 0.0393(19) 0.0290(15) -0.0027(13) 0.0112(12) 0.0091(12)
C17 0.0379(14) 0.074(2) 0.0319(16) 0.0029(16) 0.0088(12) 0.0161(15)
C34 0.072(2) 0.061(3) 0.080(3) 0.003(2) 0.052(2) 0.0125(18)
C19 0.0305(13) 0.069(2) 0.0502(19) 0.0306(18) 0.0167(13) 0.0082(13)
C35 0.080(3) 0.071(3) 0.174(5) -0.079(3) 0.063(3) -0.028(2)

loop_
_atom_type_symbol
_atom_type_description
_atom_type_scat_dispersion_real
_atom_type_scat_dispersion_imag
_atom_type_scat_source
C C 0.0137 0.0067 'International Tables Vol C Tables 4.2.6.8 and 6.1.1.4'
H H 0.0000 0.0000 'International Tables Vol C Tables 4.2.6.8 and 6.1.1.4'
Cl Cl 0.3281 0.5435 'International Tables Vol C Tables 4.2.6.8 and 6.1.1.4'
Co Co -0.6628 2.9049 'International Tables Vol C Tables 4.2.6.8 and 6.1.1.4'
N N 0.0241 0.0134 'International Tables Vol C Tables 4.2.6.8 and 6.1.1.4'

loop_
_geom_angle_atom_site_label_1
_geom_angle_atom_site_label_2
_geom_angle_atom_site_label_3
_geom_angle
_geom_angle_site_symmetry_1
_geom_angle_site_symmetry_3
_geom_angle_publ_flag
N2 Co1 Cl02 133.65(6) . . ?
N2 Co1 N1 81.75(8) . . ?
N2 Co1 N3 92.22(8) . . ?
N1 Co1 Cl02 111.43(6) . . ?
N1 Co1 N3 146.48(8) . . ?
N3 Co1 Cl02 96.60(6) . . ?
C3 N2 Co1 114.23(16) . . ?
C3 N2 C4 120.09(18) . . ?
C4 N2 Co1 125.32(14) . . ?
C24 N1 Co1 126.88(13) . . ?
C2 N1 Co1 113.78(16) . . ?
C2 N1 C24 118.83(19) . . ?
C12 N3 Co1 109.53(15) . . ?
C12 N3 C14 107.77(19) . . ?
C14 N3 Co1 122.01(15) . . ?
C12 N4 C15 123.4(2) . . ?
C12 N4 C13 106.9(2) . . ?
C15 N4 C13 114.51(19) . . ?
C9 C10 H10 119.8 . . ?
C11 C10 H10 119.8 . . ?
C11 C10 C9 120.4(2) . . ?
N2 C3 C2 114.47(17) . . ?
N2 C3 C11 121.1(2) . . ?
C11 C3 C2 124.5(2) . . ?
C10 C9 C4 117.8(2) . . ?
C8 C9 C10 122.9(2) . . ?
C8 C9 C4 119.3(2) . . ?
C27 C28 H28 119.5 . . ?
C27 C28 C29 121.0(2) . . ?
C29 C28 H28 119.5 . . ?
C25 C24 N1 119.2(2) . . ?
C29 C24 N1 119.5(2) . . ?
C29 C24 C25 121.3(2) . . ?
C24 C25 C30 122.7(2) . . ?
C26 C25 C24 117.7(2) . . ?
C26 C25 C30 119.5(2) . . ?
N2 C4 C9 120.5(2) . . ?
N2 C4 C5 120.28(18) . . ?
C5 C4 C9 119.2(2) . . ?
N3 C12 N4 115.04(19) . . ?
N3 C12 C5 124.4(2) . . ?
N4 C12 C5 120.2(2) . . ?
C16 C15 N4 120.2(3) . . ?
C16 C15 C20 120.5(3) . . ?
C20 C15 N4 119.0(3) . . ?
C28 C27 H27 120.0 . . ?
C26 C27 C28 120.1(2) . . ?
C26 C27 H27 120.0 . . ?
C25 C26 H26 119.3 . . ?
C27 C26 C25 121.4(3) . . ?
C27 C26 H26 119.3 . . ?
C6 C7 H7 120.0 . . ?
C8 C7 H7 120.0 . . ?
C8 C7 C6 119.9(2) . . ?
C4 C5 C12 122.2(2) . . ?
C6 C5 C4 118.8(2) . . ?
C6 C5 C12 118.8(2) . . ?
N1 C2 C3 115.6(2) . . ?
N1 C2 C1 123.0(2) . . ?
C3 C2 C1 121.36(18) . . ?
C15 C16 H16 120.5 . . ?
C15 C16 C17 118.9(3) . . ?
C17 C16 H16 120.5 . . ?
C25 C30 H30 107.8 . . ?
C25 C30 C32 111.5(2) . . ?
C25 C30 C31 112.4(2) . . ?
C32 C30 H30 107.8 . . ?
C31 C30 H30 107.8 . . ?
C31 C30 C32 109.2(2) . . ?
C7 C6 H6 119.1 . . ?
C5 C6 C7 121.9(2) . . ?
C5 C6 H6 119.1 . . ?
N3 C14 H14 109.4 . . ?
N3 C14 C21 111.09(18) . . ?
N3 C14 C13 104.02(18) . . ?
C21 C14 H14 109.4 . . ?
C13 C14 H14 109.4 . . ?
C13 C14 C21 113.5(2) . . ?
C30 C32 H32A 109.5 . . ?
C30 C32 H32B 109.5 . . ?
C30 C32 H32C 109.5 . . ?
H32A C32 H32B 109.5 . . ?
H32A C32 H32C 109.5 . . ?
H32B C32 H32C 109.5 . . ?
C28 C29 C24 118.5(2) . . ?
C28 C29 C33 119.5(2) . . ?
C24 C29 C33 122.0(2) . . ?
C10 C11 C3 119.8(2) . . ?
C10 C11 H11 120.1 . . ?
C3 C11 H11 120.1 . . ?
C14 C21 H21 107.1 . . ?
C23 C21 C14 110.8(2) . . ?
C23 C21 H21 107.1 . . ?
C23 C21 C22 111.6(3) . . ?
C22 C21 C14 112.8(2) . . ?
C22 C21 H21 107.1 . . ?
N4 C13 C14 102.94(18) . . ?
N4 C13 H13A 111.2 . . ?
N4 C13 H13B 111.2 . . ?
C14 C13 H13A 111.2 . . ?
C14 C13 H13B 111.2 . . ?
H13A C13 H13B 109.1 . . ?
C9 C8 H8 119.6 . . ?
C7 C8 C9 120.8(2) . . ?
C7 C8 H8 119.6 . . ?
C21 C23 H23A 109.5 . . ?
C21 C23 H23B 109.5 . . ?
C21 C23 H23C 109.5 . . ?
H23A C23 H23B 109.5 . . ?
H23A C23 H23C 109.5 . . ?
H23B C23 H23C 109.5 . . ?
C17 C18 H18 119.6 . . ?
C19 C18 H18 119.6 . . ?
C19 C18 C17 120.7(3) . . ?
C2 C1 H1A 109.5 . . ?
C2 C1 H1B 109.5 . . ?
C2 C1 H1C 109.5 . . ?
H1A C1 H1B 109.5 . . ?
H1A C1 H1C 109.5 . . ?
H1B C1 H1C 109.5 . . ?
C29 C33 H33 108.4 . . ?
C29 C33 C34 112.0(3) . . ?
C34 C33 H33 108.4 . . ?
C35 C33 C29 111.4(2) . . ?
C35 C33 H33 108.4 . . ?
C35 C33 C34 108.1(3) . . ?
C15 C20 H20 120.0 . . ?
C19 C20 C15 119.9(3) . . ?
C19 C20 H20 120.0 . . ?
C21 C22 H22A 109.5 . . ?
C21 C22 H22B 109.5 . . ?
C21 C22 H22C 109.5 . . ?
H22A C22 H22B 109.5 . . ?
H22A C22 H22C 109.5 . . ?
H22B C22 H22C 109.5 . . ?
C30 C31 H31A 109.5 . . ?
C30 C31 H31B 109.5 . . ?
C30 C31 H31C 109.5 . . ?
H31A C31 H31B 109.5 . . ?
H31A C31 H31C 109.5 . . ?
H31B C31 H31C 109.5 . . ?
C16 C17 H17 120.1 . . ?
C18 C17 C16 119.7(3) . . ?
C18 C17 H17 120.1 . . ?
C33 C34 H34A 109.5 . . ?
C33 C34 H34B 109.5 . . ?
C33 C34 H34C 109.5 . . ?
H34A C34 H34B 109.5 . . ?
H34A C34 H34C 109.5 . . ?
H34B C34 H34C 109.5 . . ?
C18 C19 C20 120.2(3) . . ?
C18 C19 H19 119.9 . . ?
C20 C19 H19 119.9 . . ?
C33 C35 H35A 109.5 . . ?
C33 C35 H35B 109.5 . . ?
C33 C35 H35C 109.5 . . ?
H35A C35 H35B 109.5 . . ?
H35A C35 H35C 109.5 . . ?
H35B C35 H35C 109.5 . . ?

loop_
_geom_bond_atom_site_label_1
_geom_bond_atom_site_label_2
_geom_bond_distance
_geom_bond_site_symmetry_2
_geom_bond_publ_flag
Co1 Cl02 2.2529(6) . ?
Co1 N2 1.9565(17) . ?
Co1 N1 1.9793(19) . ?
Co1 N3 1.988(2) . ?
N2 C3 1.361(3) . ?
N2 C4 1.369(3) . ?
N1 C24 1.440(3) . ?
N1 C2 1.336(3) . ?
N3 C12 1.314(3) . ?
N3 C14 1.491(3) . ?
N4 C12 1.372(3) . ?
N4 C15 1.422(3) . ?
N4 C13 1.489(3) . ?
C10 H10 0.9500 . ?
C10 C9 1.429(3) . ?
C10 C11 1.354(4) . ?
C3 C2 1.433(4) . ?
C3 C11 1.419(3) . ?
C9 C4 1.430(3) . ?
C9 C8 1.405(4) . ?
C28 H28 0.9500 . ?
C28 C27 1.379(4) . ?
C28 C29 1.390(3) . ?
C24 C25 1.406(3) . ?
C24 C29 1.400(3) . ?
C25 C26 1.397(3) . ?
C25 C30 1.523(3) . ?
C4 C5 1.424(3) . ?
C12 C5 1.481(3) . ?
C15 C16 1.384(4) . ?
C15 C20 1.390(4) . ?
C27 H27 0.9500 . ?
C27 C26 1.376(4) . ?
C26 H26 0.9500 . ?
C7 H7 0.9500 . ?
C7 C6 1.393(3) . ?
C7 C8 1.377(4) . ?
C5 C6 1.390(3) . ?
C2 C1 1.502(3) . ?
C16 H16 0.9500 . ?
C16 C17 1.398(4) . ?
C30 H30 1.0000 . ?
C30 C32 1.536(3) . ?
C30 C31 1.535(4) . ?
C6 H6 0.9500 . ?
C14 H14 1.0000 . ?
C14 C21 1.543(4) . ?
C14 C13 1.526(4) . ?
C32 H32A 0.9800 . ?
C32 H32B 0.9800 . ?
C32 H32C 0.9800 . ?
C29 C33 1.516(4) . ?
C11 H11 0.9500 . ?
C21 H21 1.0000 . ?
C21 C23 1.506(4) . ?
C21 C22 1.521(4) . ?
C13 H13A 0.9900 . ?
C13 H13B 0.9900 . ?
C8 H8 0.9500 . ?
C23 H23A 0.9800 . ?
C23 H23B 0.9800 . ?
C23 H23C 0.9800 . ?
C18 H18 0.9500 . ?
C18 C17 1.388(5) . ?
C18 C19 1.366(5) . ?
C1 H1A 0.9800 . ?
C1 H1B 0.9800 . ?
C1 H1C 0.9800 . ?
C33 H33 1.0000 . ?
C33 C34 1.517(4) . ?
C33 C35 1.505(5) . ?
C20 H20 0.9500 . ?
C20 C19 1.375(4) . ?
C22 H22A 0.9800 . ?
C22 H22B 0.9800 . ?
C22 H22C 0.9800 . ?
C31 H31A 0.9800 . ?
C31 H31B 0.9800 . ?
C31 H31C 0.9800 . ?
C17 H17 0.9500 . ?
C34 H34A 0.9800 . ?
C34 H34B 0.9800 . ?
C34 H34C 0.9800 . ?
C19 H19 0.9500 . ?
C35 H35A 0.9800 . ?
C35 H35B 0.9800 . ?
C35 H35C 0.9800 . ?

loop_
_geom_torsion_atom_site_label_1
_geom_torsion_atom_site_label_2
_geom_torsion_atom_site_label_3
_geom_torsion_atom_site_label_4
_geom_torsion
_geom_torsion_site_symmetry_1
_geom_torsion_site_symmetry_2
_geom_torsion_site_symmetry_3
_geom_torsion_site_symmetry_4
_geom_torsion_publ_flag
Co1 N2 C3 C2 1.1(3) . . . . ?
Co1 N2 C3 C11 -179.03(18) . . . . ?
Co1 N2 C4 C9 179.78(17) . . . . ?
Co1 N2 C4 C5 -0.5(3) . . . . ?
Co1 N1 C24 C25 78.4(2) . . . . ?
Co1 N1 C24 C29 -100.6(2) . . . . ?
Co1 N1 C2 C3 4.8(3) . . . . ?
Co1 N1 C2 C1 -177.53(19) . . . . ?
Co1 N3 C12 N4 129.07(19) . . . . ?
Co1 N3 C12 C5 -58.0(3) . . . . ?
Co1 N3 C14 C21 124.5(2) . . . . ?
Co1 N3 C14 C13 -113.0(2) . . . . ?
N2 C3 C2 N1 -3.9(3) . . . . ?
N2 C3 C2 C1 178.3(2) . . . . ?
N2 C3 C11 C10 1.2(4) . . . . ?
N2 C4 C5 C12 9.8(4) . . . . ?
N2 C4 C5 C6 -176.0(2) . . . . ?
N1 C24 C25 C26 -177.55(19) . . . . ?
N1 C24 C25 C30 4.8(3) . . . . ?
N1 C24 C29 C28 179.09(19) . . . . ?
N1 C24 C29 C33 -2.0(3) . . . . ?
N3 C12 C5 C4 25.5(4) . . . . ?
N3 C12 C5 C6 -148.7(2) . . . . ?
N3 C14 C21 C23 -64.1(3) . . . . ?
N3 C14 C21 C22 61.9(3) . . . . ?
N3 C14 C13 N4 -17.7(3) . . . . ?
N4 C12 C5 C4 -161.9(2) . . . . ?
N4 C12 C5 C6 23.9(4) . . . . ?
N4 C15 C16 C17 174.5(2) . . . . ?
N4 C15 C20 C19 -173.9(2) . . . . ?
C10 C9 C4 N2 -4.3(3) . . . . ?
C10 C9 C4 C5 176.0(2) . . . . ?
C10 C9 C8 C7 -178.6(2) . . . . ?
C3 N2 C4 C9 7.1(3) . . . . ?
C3 N2 C4 C5 -173.2(2) . . . . ?
C9 C10 C11 C3 1.6(4) . . . . ?
C9 C4 C5 C12 -170.5(2) . . . . ?
C9 C4 C5 C6 3.7(3) . . . . ?
C28 C27 C26 C25 0.7(4) . . . . ?
C28 C29 C33 C34 43.7(3) . . . . ?
C28 C29 C33 C35 -77.4(4) . . . . ?
C24 N1 C2 C3 177.1(2) . . . . ?
C24 N1 C2 C1 -5.2(3) . . . . ?
C24 C25 C26 C27 -1.8(3) . . . . ?
C24 C25 C30 C32 93.7(3) . . . . ?
C24 C25 C30 C31 -143.3(2) . . . . ?
C24 C29 C33 C34 -135.1(3) . . . . ?
C24 C29 C33 C35 103.7(4) . . . . ?
C25 C24 C29 C28 0.1(3) . . . . ?
C25 C24 C29 C33 178.9(2) . . . . ?
C4 N2 C3 C2 174.6(2) . . . . ?
C4 N2 C3 C11 -5.5(3) . . . . ?
C4 C9 C8 C7 0.8(4) . . . . ?
C4 C5 C6 C7 -1.4(4) . . . . ?
C12 N3 C14 C21 -107.6(2) . . . . ?
C12 N3 C14 C13 14.9(3) . . . . ?
C12 N4 C15 C16 41.4(3) . . . . ?
C12 N4 C15 C20 -144.3(3) . . . . ?
C12 N4 C13 C14 15.0(3) . . . . ?
C12 C5 C6 C7 173.0(2) . . . . ?
C15 N4 C12 N3 -142.5(2) . . . . ?
C15 N4 C12 C5 44.2(4) . . . . ?
C15 N4 C13 C14 155.6(2) . . . . ?
C15 C16 C17 C18 -1.4(4) . . . . ?
C15 C20 C19 C18 0.1(4) . . . . ?
C27 C28 C29 C24 -1.3(3) . . . . ?
C27 C28 C29 C33 179.8(2) . . . . ?
C26 C25 C30 C32 -84.0(3) . . . . ?
C26 C25 C30 C31 39.1(3) . . . . ?
C2 N1 C24 C25 -92.7(3) . . . . ?
C2 N1 C24 C29 88.2(3) . . . . ?
C2 C3 C11 C10 -179.0(2) . . . . ?
C16 C15 C20 C19 0.3(4) . . . . ?
C30 C25 C26 C27 175.9(2) . . . . ?
C6 C7 C8 C9 1.5(4) . . . . ?
C14 N3 C12 N4 -5.7(3) . . . . ?
C14 N3 C12 C5 167.3(2) . . . . ?
C29 C28 C27 C26 1.0(4) . . . . ?
C29 C24 C25 C26 1.5(3) . . . . ?
C29 C24 C25 C30 -176.2(2) . . . . ?
C11 C10 C9 C4 0.0(4) . . . . ?
C11 C10 C9 C8 179.3(2) . . . . ?
C11 C3 C2 N1 176.3(2) . . . . ?
C11 C3 C2 C1 -1.5(4) . . . . ?
C21 C14 C13 N4 103.2(2) . . . . ?
C13 N4 C12 N3 -6.4(3) . . . . ?
C13 N4 C12 C5 -179.7(2) . . . . ?
C13 N4 C15 C16 -91.8(3) . . . . ?
C13 N4 C15 C20 82.5(3) . . . . ?
C13 C14 C21 C23 179.1(2) . . . . ?
C13 C14 C21 C22 -54.9(3) . . . . ?
C8 C9 C4 N2 176.3(2) . . . . ?
C8 C9 C4 C5 -3.4(3) . . . . ?
C8 C7 C6 C5 -1.2(4) . . . . ?
C20 C15 C16 C17 0.4(4) . . . . ?
C17 C18 C19 C20 -1.1(4) . . . . ?
C19 C18 C17 C16 1.8(4) . . . . ?

loop_
_twin_individual_id
_twin_individual_mass_fraction_refined
1 0.989(4)
2 0.011(4)
